data_4067541
loop_
_publ_author_name
'Dochnahl, Maximilian'
'L\"ohnwitz, Karolin'
'L\"uhl, Anja'
'Pissarek, Jens-Wolfgang'
'Biyikal, Mustafa'
'Roesky, Peter W.'
'Blechert, Siegfried'

_publ_section_title
;
 Functionalized Aminotroponiminate Zinc Complexes as Catalysts for the
 Intramolecular Hydroamination of Alkenes
;
_journal_issue 12
_journal_name_full Organometallics
_journal_page_first 2637
_journal_paper_doi 10.1021/om901012f
_journal_volume 29
_journal_year 2010
_chemical_formula_moiety 'C14 H21 Br N2 Zn'
_chemical_formula_sum 'C14 H21 Br N2 Zn'
_chemical_formula_weight 362.61
_chemical_name_systematic
; 
 ? 
;
_space_group_IT_number 14
_symmetry_cell_setting monoclinic
_symmetry_Int_Tables_number 14
_symmetry_space_group_name_Hall '-P 2ybc'
_symmetry_space_group_name_H-M 'P 1 21/c 1'
_atom_sites_solution_hydrogens geom
_atom_sites_solution_primary direct
_atom_sites_solution_secondary difmap
_audit_creation_date 09-05-08
_audit_creation_method 'STOE X-RED'
_cell_angle_alpha 90.00
_cell_angle_beta 102.18(3)
_cell_angle_gamma 90.00
_cell_formula_units_Z 8
_cell_length_a 14.752(3)
_cell_length_b 8.8467(18)
_cell_length_c 24.777(5)
_cell_measurement_reflns_used 6510
_cell_measurement_temperature 200(2)
_cell_measurement_theta_max 26.79
_cell_measurement_theta_min 2.70
_cell_volume 3160.8(12)
_computing_cell_refinement 'STOE X-AREA, PLATON (A.L.Spek, 2005)'
_computing_data_collection 'STOE X-AREA'
_computing_data_reduction 'STOE X-RED, PLATON (A.L.Spek, 2005)'
_computing_molecular_graphics 'Diamond 2.1e'
_computing_publication_material 'X-STEP32, Microsoft Word'
_computing_structure_refinement 'SHELXL-97 (Sheldrick, 1997)'
_computing_structure_solution 'SHELXS-97 (Sheldrick, 1997)'
_diffrn_ambient_temperature 200(2)
_diffrn_measured_fraction_theta_full 0.991
_diffrn_measured_fraction_theta_max 0.991
_diffrn_measurement_device_type 'STOE IPDS 2T'
_diffrn_measurement_method 'area detector'
_diffrn_radiation_monochromator graphite
_diffrn_radiation_source 'fine-focus sealed tube'
_diffrn_radiation_type MoK\a
_diffrn_radiation_wavelength 0.71073
_diffrn_reflns_av_R_equivalents 0.0814
_diffrn_reflns_av_sigmaI/netI 0.0808
_diffrn_reflns_limit_h_max 17
_diffrn_reflns_limit_h_min -13
_diffrn_reflns_limit_k_max 9
_diffrn_reflns_limit_k_min -10
_diffrn_reflns_limit_l_max 29
_diffrn_reflns_limit_l_min -29
_diffrn_reflns_number 13954
_diffrn_reflns_theta_full 25.02
_diffrn_reflns_theta_max 25.02
_diffrn_reflns_theta_min 2.70
_exptl_absorpt_coefficient_mu 4.068
_exptl_absorpt_correction_T_max 0.8895
_exptl_absorpt_correction_T_min 0.2324
_exptl_absorpt_correction_type integration
_exptl_absorpt_process_details 'STOE X-RED & X-SHAPE'
_exptl_crystal_colour yellow
_exptl_crystal_density_diffrn 1.524
_exptl_crystal_density_method 'not measured'
_exptl_crystal_description plate
_exptl_crystal_F_000 1472
_exptl_crystal_size_max 0.558
_exptl_crystal_size_mid 0.278
_exptl_crystal_size_min 0.031
_refine_diff_density_max 0.913
_refine_diff_density_min -0.664
_refine_diff_density_rms 0.074
_refine_ls_extinction_method none
_refine_ls_goodness_of_fit_ref 1.009
_refine_ls_hydrogen_treatment constr
_refine_ls_matrix_type full
_refine_ls_number_parameters 327
_refine_ls_number_reflns 5543
_refine_ls_number_restraints 0
_refine_ls_restrained_S_all 1.009
_refine_ls_R_factor_all 0.1275
_refine_ls_R_factor_gt 0.0613
_refine_ls_shift/su_max 0.000
_refine_ls_shift/su_mean 0.000
_refine_ls_structure_factor_coef Fsqd
_refine_ls_weighting_details 'calc w=1/[\s^2^(Fo^2^)+(0.0455P)^2^+2.9279P] where P=(Fo^2^+2Fc^2^)/3'
_refine_ls_weighting_scheme calc
_refine_ls_wR_factor_gt 0.1118
_refine_ls_wR_factor_ref 0.1321
_reflns_number_gt 2991
_reflns_number_total 5543
_reflns_threshold_expression >2sigma(I)
_cod_data_source_file om901012f_si_001.cif
_cod_data_source_block 1b
_cod_original_cell_volume 3160.8(11)
_cod_original_sg_symbol_H-M 'P 21/c'
_cod_database_code 4067541

loop_
_symmetry_equiv_pos_as_xyz
'x, y, z'
'-x, y+1/2, -z+1/2'
'-x, -y, -z'
'x, -y-1/2, z-1/2'

loop_
_atom_site_label
_atom_site_type_symbol
_atom_site_fract_x
_atom_site_fract_y
_atom_site_fract_z
_atom_site_U_iso_or_equiv
_atom_site_adp_type
_atom_site_occupancy
_atom_site_symmetry_multiplicity
_atom_site_calc_flag
_atom_site_refinement_flags
_atom_site_disorder_assembly
_atom_site_disorder_group
C1 C 0.3947(4) 0.7806(8) 0.1777(2) 0.0423(16) Uani 1 1 d . . .
C2 C 0.3504(5) 0.9181(8) 0.1951(2) 0.0461(16) Uani 1 1 d . . .
C3 C 0.3378(5) 0.9401(8) 0.2499(2) 0.0546(19) Uani 1 1 d . . .
H3 H 0.3069 1.0320 0.2543 0.066 Uiso 1 1 calc R . .
C4 C 0.3606(5) 0.8574(9) 0.2977(3) 0.0574(19) Uani 1 1 d . . .
H4 H 0.3458 0.9036 0.3294 0.069 Uiso 1 1 calc R . .
C5 C 0.4009(5) 0.7198(10) 0.3062(3) 0.061(2) Uani 1 1 d . . .
C6 C 0.4289(5) 0.6286(9) 0.2678(3) 0.063(2) Uani 1 1 d . . .
H6 H 0.4540 0.5333 0.2810 0.075 Uiso 1 1 calc R . .
C7 C 0.4254(5) 0.6571(8) 0.2126(3) 0.0551(18) Uani 1 1 d . . .
H7 H 0.4487 0.5762 0.1943 0.066 Uiso 1 1 calc R . .
C8 C 0.4432(6) 0.6543(9) 0.1004(3) 0.064(2) Uiso 1 1 d . . .
H8 H 0.4851 0.5977 0.1307 0.077 Uiso 1 1 calc R A 1
C9A C 0.5056(12) 0.7220(19) 0.0595(6) 0.093(5) Uiso 0.60 1 d P B 1
H9A1 H 0.5476 0.7995 0.0790 0.139 Uiso 0.60 1 calc PR B 1
H9A2 H 0.4649 0.7672 0.0271 0.139 Uiso 0.60 1 calc PR B 1
H9A3 H 0.5419 0.6404 0.0476 0.139 Uiso 0.60 1 calc PR B 1
C9B C 0.3774(10) 0.5569(17) 0.0738(6) 0.080(4) Uiso 0.60 1 d P B 1
H9B1 H 0.3376 0.6087 0.0426 0.121 Uiso 0.60 1 calc PR B 1
H9B2 H 0.3396 0.5215 0.0994 0.121 Uiso 0.60 1 calc PR B 1
H9B3 H 0.4075 0.4703 0.0602 0.121 Uiso 0.60 1 calc PR B 1
C10A C 0.3776(15) 0.626(3) 0.0381(8) 0.079(6) Uiso 0.40 1 d P B 2
H10A H 0.3827 0.7127 0.0144 0.118 Uiso 0.40 1 calc PR B 2
H10B H 0.3129 0.6128 0.0410 0.118 Uiso 0.40 1 calc PR B 2
H10C H 0.3987 0.5344 0.0219 0.118 Uiso 0.40 1 calc PR B 2
C10B C 0.5345(13) 0.668(2) 0.1025(7) 0.062(5) Uiso 0.40 1 d P B 2
H10D H 0.5577 0.5755 0.0884 0.093 Uiso 0.40 1 calc PR B 2
H10E H 0.5670 0.6843 0.1409 0.093 Uiso 0.40 1 calc PR B 2
H10F H 0.5454 0.7543 0.0799 0.093 Uiso 0.40 1 calc PR B 2
C11 C 0.2759(5) 1.1595(8) 0.1645(3) 0.0533(18) Uani 1 1 d . . .
H11 H 0.2341 1.1383 0.1906 0.064 Uiso 1 1 calc R . .
C12 C 0.2167(6) 1.2126(9) 0.1099(3) 0.069(2) Uani 1 1 d . . .
H12A H 0.2570 1.2463 0.0855 0.103 Uiso 1 1 calc R . .
H12B H 0.1773 1.2968 0.1167 0.103 Uiso 1 1 calc R . .
H12C H 0.1776 1.1291 0.0925 0.103 Uiso 1 1 calc R . .
C13 C 0.3458(6) 1.2785(9) 0.1902(3) 0.072(2) Uani 1 1 d . . .
H13A H 0.3801 1.2429 0.2262 0.108 Uiso 1 1 calc R . .
H13B H 0.3133 1.3726 0.1950 0.108 Uiso 1 1 calc R . .
H13C H 0.3892 1.2970 0.1659 0.108 Uiso 1 1 calc R . .
C14 C 0.3487(7) 1.0562(11) 0.0117(3) 0.086(3) Uani 1 1 d . B .
H14A H 0.3850 0.9959 -0.0094 0.129 Uiso 1 1 calc R . .
H14B H 0.3721 1.1601 0.0150 0.129 Uiso 1 1 calc R . .
H14C H 0.2834 1.0562 -0.0075 0.129 Uiso 1 1 calc R . .
C15 C -0.0270(5) 0.8425(8) 0.3229(3) 0.0529(18) Uani 1 1 d . . .
C16 C -0.0890(5) 0.9769(9) 0.3146(3) 0.0545(18) Uani 1 1 d . . .
C17 C -0.1576(6) 1.0048(9) 0.2660(3) 0.063(2) Uani 1 1 d . . .
H17 H -0.1872 1.1001 0.2660 0.076 Uiso 1 1 calc R . .
C18 C -0.1898(6) 0.9220(10) 0.2190(3) 0.067(2) Uani 1 1 d . . .
H18 H -0.2387 0.9673 0.1929 0.080 Uiso 1 1 calc R . .
C19 C -0.1611(7) 0.7831(11) 0.2044(3) 0.076(3) Uani 1 1 d . . .
C20 C -0.0929(7) 0.6919(10) 0.2347(3) 0.072(2) Uani 1 1 d . . .
H20 H -0.0830 0.5983 0.2180 0.087 Uiso 1 1 calc R . .
C21 C -0.0371(6) 0.7191(9) 0.2860(3) 0.062(2) Uani 1 1 d . . .
H21 H 0.0030 0.6371 0.2993 0.074 Uiso 1 1 calc R . .
C22 C 0.1032(6) 0.7199(10) 0.3854(3) 0.075(2) Uiso 1 1 d . . .
H22 H 0.1102 0.6467 0.3558 0.090 Uiso 1 1 calc R C 3
C23A C 0.1989(11) 0.7959(17) 0.4213(6) 0.082(4) Uiso 0.60 1 d P D 3
H23A H 0.2472 0.7183 0.4301 0.124 Uiso 0.60 1 calc PR D 3
H23B H 0.1868 0.8384 0.4556 0.124 Uiso 0.60 1 calc PR D 3
H23C H 0.2198 0.8764 0.3996 0.124 Uiso 0.60 1 calc PR D 3
C24A C 0.0834(18) 0.650(3) 0.4419(9) 0.080(7) Uiso 0.40 1 d P D 3
H24A H 0.1294 0.5711 0.4556 0.120 Uiso 0.40 1 calc PR D 3
H24B H 0.0211 0.6052 0.4349 0.120 Uiso 0.40 1 calc PR D 3
H24C H 0.0876 0.7297 0.4697 0.120 Uiso 0.40 1 calc PR D 3
C23B C 0.1866(17) 0.743(3) 0.3801(9) 0.088(7) Uiso 0.40 1 d P D 4
H23D H 0.2240 0.6522 0.3918 0.132 Uiso 0.40 1 calc PR D 4
H23E H 0.2129 0.8287 0.4030 0.132 Uiso 0.40 1 calc PR D 4
H23F H 0.1868 0.7645 0.3413 0.132 Uiso 0.40 1 calc PR D 4
C24B C 0.0719(11) 0.6122(18) 0.4159(6) 0.074(4) Uiso 0.60 1 d P D 4
H24D H 0.0114 0.5754 0.3959 0.112 Uiso 0.60 1 calc PR D 4
H24E H 0.0656 0.6554 0.4513 0.112 Uiso 0.60 1 calc PR D 4
H24F H 0.1160 0.5280 0.4224 0.112 Uiso 0.60 1 calc PR D 4
C25 C -0.1299(5) 1.2101(9) 0.3564(3) 0.060(2) Uani 1 1 d . . .
H25 H -0.1951 1.1861 0.3374 0.072 Uiso 1 1 calc R . .
C26 C -0.0936(7) 1.3374(9) 0.3250(4) 0.081(3) Uani 1 1 d . . .
H26A H -0.0281 1.3559 0.3414 0.122 Uiso 1 1 calc R . .
H26B H -0.1295 1.4296 0.3273 0.122 Uiso 1 1 calc R . .
H26C H -0.1001 1.3083 0.2862 0.122 Uiso 1 1 calc R . .
C27 C -0.1288(7) 1.2561(11) 0.4158(3) 0.087(3) Uani 1 1 d . . .
H27A H -0.1496 1.1710 0.4354 0.131 Uiso 1 1 calc R . .
H27B H -0.1705 1.3424 0.4160 0.131 Uiso 1 1 calc R . .
H27C H -0.0656 1.2846 0.4342 0.131 Uiso 1 1 calc R . .
C28 C 0.1041(6) 1.1177(11) 0.4827(3) 0.080(3) Uani 1 1 d . D .
H28A H 0.1128 1.2257 0.4766 0.120 Uiso 1 1 calc R . .
H28B H 0.1648 1.0687 0.4938 0.120 Uiso 1 1 calc R . .
H28C H 0.0691 1.1051 0.5119 0.120 Uiso 1 1 calc R . .
N1 N 0.4030(4) 0.7826(6) 0.1253(2) 0.0532(15) Uani 1 1 d . B .
N2 N 0.3229(4) 1.0173(6) 0.15504(18) 0.0473(14) Uani 1 1 d . B .
N3 N 0.0366(4) 0.8456(7) 0.3692(2) 0.0642(17) Uani 1 1 d . D .
N4 N -0.0728(4) 1.0742(6) 0.3567(2) 0.0530(15) Uani 1 1 d . D .
Zn1 Zn 0.35973(6) 0.96956(10) 0.08472(3) 0.0559(3) Uani 1 1 d . . .
Zn2 Zn 0.03633(6) 1.02657(11) 0.41536(3) 0.0630(3) Uani 1 1 d . . .
Br1 Br 0.42626(7) 0.64320(13) 0.38037(3) 0.0943(4) Uani 1 1 d . . .
Br2 Br -0.22091(10) 0.70579(15) 0.13416(4) 0.1208(5) Uani 1 1 d . . .

loop_
_atom_site_aniso_label
_atom_site_aniso_U_11
_atom_site_aniso_U_22
_atom_site_aniso_U_33
_atom_site_aniso_U_23
_atom_site_aniso_U_13
_atom_site_aniso_U_12
C1 0.033(4) 0.056(4) 0.040(3) -0.004(3) 0.013(3) -0.006(3)
C2 0.047(4) 0.053(4) 0.040(3) -0.001(3) 0.013(3) -0.005(3)
C3 0.061(5) 0.059(5) 0.048(4) 0.004(3) 0.021(3) 0.008(4)
C4 0.062(5) 0.072(5) 0.044(4) 0.001(4) 0.023(3) 0.008(4)
C5 0.054(5) 0.082(6) 0.050(4) 0.022(4) 0.018(3) 0.018(4)
C6 0.063(5) 0.064(5) 0.066(5) 0.016(4) 0.023(4) 0.009(4)
C7 0.050(5) 0.053(5) 0.064(4) 0.004(4) 0.017(3) 0.005(4)
C11 0.058(5) 0.053(5) 0.056(4) 0.007(3) 0.027(3) 0.016(4)
C12 0.074(6) 0.076(6) 0.062(4) 0.008(4) 0.027(4) 0.024(5)
C13 0.068(6) 0.048(5) 0.104(6) -0.011(4) 0.029(5) 0.002(4)
C14 0.104(7) 0.106(7) 0.046(4) 0.008(4) 0.011(4) 0.009(6)
C15 0.053(5) 0.057(5) 0.057(4) 0.005(4) 0.031(4) 0.012(4)
C16 0.047(4) 0.064(5) 0.058(4) 0.005(4) 0.022(3) 0.000(4)
C17 0.068(5) 0.057(5) 0.064(4) 0.003(4) 0.013(4) 0.000(4)
C18 0.059(5) 0.073(6) 0.068(5) 0.013(4) 0.015(4) -0.014(5)
C19 0.095(7) 0.085(7) 0.050(4) -0.006(4) 0.023(4) -0.031(6)
C20 0.089(7) 0.067(6) 0.070(5) -0.016(4) 0.035(5) -0.006(5)
C21 0.070(6) 0.063(5) 0.061(4) 0.003(4) 0.034(4) 0.011(4)
C25 0.044(4) 0.060(5) 0.082(5) -0.001(4) 0.022(4) 0.014(4)
C26 0.087(7) 0.051(5) 0.112(7) 0.011(5) 0.036(5) 0.014(5)
C27 0.096(7) 0.086(7) 0.085(6) -0.008(5) 0.028(5) 0.033(6)
C28 0.066(6) 0.110(7) 0.062(5) -0.004(4) 0.007(4) 0.004(5)
N1 0.055(4) 0.058(4) 0.049(3) -0.005(3) 0.019(3) 0.009(3)
N2 0.056(4) 0.050(3) 0.039(3) -0.002(2) 0.017(2) 0.000(3)
N3 0.062(4) 0.075(4) 0.058(4) 0.006(3) 0.018(3) 0.027(4)
N4 0.046(4) 0.055(4) 0.061(3) 0.000(3) 0.017(3) 0.006(3)
Zn1 0.0647(6) 0.0657(6) 0.0388(4) 0.0001(4) 0.0142(4) 0.0027(5)
Zn2 0.0571(6) 0.0744(6) 0.0573(5) -0.0019(4) 0.0116(4) 0.0145(5)
Br1 0.0948(7) 0.1369(9) 0.0590(5) 0.0407(5) 0.0337(4) 0.0413(7)
Br2 0.1408(11) 0.1448(11) 0.0700(6) -0.0319(6) 0.0068(6) -0.0132(9)

loop_
_atom_type_symbol
_atom_type_description
_atom_type_scat_dispersion_real
_atom_type_scat_dispersion_imag
_atom_type_scat_source
C C 0.0033 0.0016 'International Tables Vol C Tables 4.2.6.8 and 6.1.1.4'
H H 0.0000 0.0000 'International Tables Vol C Tables 4.2.6.8 and 6.1.1.4'
N N 0.0061 0.0033 'International Tables Vol C Tables 4.2.6.8 and 6.1.1.4'
Zn Zn 0.2839 1.4301 'International Tables Vol C Tables 4.2.6.8 and 6.1.1.4'
Br Br -0.2901 2.4595 'International Tables Vol C Tables 4.2.6.8 and 6.1.1.4'

loop_
_geom_angle_atom_site_label_1
_geom_angle_atom_site_label_2
_geom_angle_atom_site_label_3
_geom_angle
N1 C1 C7 121.7(6)
N1 C1 C2 114.1(6)
C7 C1 C2 124.2(5)
N2 C2 C3 123.0(6)
N2 C2 C1 114.3(5)
C3 C2 C1 122.8(6)
C4 C3 C2 134.0(7)
C5 C4 C3 129.4(6)
C4 C5 C6 127.3(6)
C4 C5 Br1 117.3(5)
C6 C5 Br1 115.4(6)
C5 C6 C7 128.6(7)
C6 C7 C1 133.6(7)
C10B C8 C9B 133.1(12)
C10B C8 N1 113.7(10)
C9B C8 N1 112.5(9)
C10B C8 C9A 45.1(9)
C9B C8 C9A 111.8(10)
N1 C8 C9A 107.9(8)
C10B C8 C10A 115.6(12)
C9B C8 C10A 40.2(9)
N1 C8 C10A 107.5(9)
C9A C8 C10A 76.7(10)
N2 C11 C13 110.9(6)
N2 C11 C12 108.8(5)
C13 C11 C12 111.7(6)
N3 C15 C21 122.5(7)
N3 C15 C16 114.0(6)
C21 C15 C16 123.4(7)
N4 C16 C17 121.9(7)
N4 C16 C15 113.8(6)
C17 C16 C15 124.3(7)
C18 C17 C16 133.1(8)
C19 C18 C17 129.1(8)
C18 C19 C20 127.6(8)
C18 C19 Br2 116.9(7)
C20 C19 Br2 115.5(7)
C19 C20 C21 128.5(8)
C20 C21 C15 133.7(8)
C23B C22 C24B 128.0(15)
C23B C22 N3 116.8(14)
C24B C22 N3 113.1(10)
C23B C22 C24A 120.2(15)
C24B C22 C24A 25.9(10)
N3 C22 C24A 107.0(10)
C23B C22 C23A 42.1(11)
C24B C22 C23A 109.9(10)
N3 C22 C23A 106.5(8)
C24A C22 C23A 88.9(11)
N4 C25 C27 109.0(6)
N4 C25 C26 110.1(6)
C27 C25 C26 111.1(7)
C1 N1 C8 121.7(6)
C1 N1 Zn1 115.0(4)
C8 N1 Zn1 123.3(4)
C2 N2 C11 121.7(5)
C2 N2 Zn1 114.9(4)
C11 N2 Zn1 123.2(4)
C15 N3 C22 121.9(6)
C15 N3 Zn2 115.7(5)
C22 N3 Zn2 122.4(5)
C16 N4 C25 121.1(6)
C16 N4 Zn2 115.0(5)
C25 N4 Zn2 123.8(5)
C14 Zn1 N1 139.6(3)
C14 Zn1 N2 138.9(3)
N1 Zn1 N2 81.4(2)
C28 Zn2 N3 141.0(3)
C28 Zn2 N4 137.8(3)
N3 Zn2 N4 81.2(2)

loop_
_geom_bond_atom_site_label_1
_geom_bond_atom_site_label_2
_geom_bond_distance
C1 N1 1.331(7)
C1 C7 1.407(9)
C1 C2 1.487(9)
C2 N2 1.322(8)
C2 C3 1.422(8)
C3 C4 1.372(9)
C4 C5 1.352(10)
C5 C6 1.377(10)
C5 Br1 1.919(6)
C6 C7 1.381(9)
C8 C10B 1.343(19)
C8 C9B 1.360(15)
C8 N1 1.474(9)
C8 C9A 1.622(16)
C8 C10A 1.66(2)
C11 N2 1.479(8)
C11 C13 1.517(10)
C11 C12 1.522(9)
C14 Zn1 1.941(7)
C15 N3 1.321(9)
C15 C21 1.411(10)
C15 C16 1.489(10)
C16 N4 1.334(8)
C16 C17 1.421(10)
C17 C18 1.373(10)
C18 C19 1.372(12)
C19 C20 1.381(12)
C19 Br2 1.904(8)
C20 C21 1.383(11)
C22 C23B 1.28(2)
C22 C24B 1.357(15)
C22 N3 1.482(10)
C22 C24A 1.62(2)
C22 C23A 1.645(17)
C25 N4 1.467(9)
C25 C27 1.524(10)
C25 C26 1.528(10)
C28 Zn2 1.932(7)
N1 Zn1 1.971(6)
N2 Zn1 1.977(5)
N3 Zn2 1.967(6)
N4 Zn2 1.974(6)

loop_
_geom_torsion_atom_site_label_1
_geom_torsion_atom_site_label_2
_geom_torsion_atom_site_label_3
_geom_torsion_atom_site_label_4
_geom_torsion
N1 C1 C2 N2 2.7(8)
C7 C1 C2 N2 -177.0(6)
N1 C1 C2 C3 -178.0(6)
C7 C1 C2 C3 2.3(10)
N2 C2 C3 C4 -179.0(8)
C1 C2 C3 C4 1.7(12)
C2 C3 C4 C5 -3.1(14)
C3 C4 C5 C6 -0.2(14)
C3 C4 C5 Br1 177.7(7)
C4 C5 C6 C7 2.3(14)
Br1 C5 C6 C7 -175.6(7)
C5 C6 C7 C1 0.3(14)
N1 C1 C7 C6 176.8(8)
C2 C1 C7 C6 -3.5(12)
N3 C15 C16 N4 -3.1(8)
C21 C15 C16 N4 174.2(6)
N3 C15 C16 C17 174.8(7)
C21 C15 C16 C17 -7.9(10)
N4 C16 C17 C18 -176.8(7)
C15 C16 C17 C18 5.5(13)
C16 C17 C18 C19 -2.1(14)
C17 C18 C19 C20 1.0(14)
C17 C18 C19 Br2 -178.4(6)
C18 C19 C20 C21 -0.7(15)
Br2 C19 C20 C21 178.7(7)
C19 C20 C21 C15 -2.9(15)
N3 C15 C21 C20 -175.7(8)
C16 C15 C21 C20 7.2(12)
C7 C1 N1 C8 1.2(10)
C2 C1 N1 C8 -178.5(6)
C7 C1 N1 Zn1 -177.8(5)
C2 C1 N1 Zn1 2.5(7)
C10B C8 N1 C1 -93.7(11)
C9B C8 N1 C1 94.5(10)
C9A C8 N1 C1 -141.7(8)
C10A C8 N1 C1 137.0(10)
C10B C8 N1 Zn1 85.3(11)
C9B C8 N1 Zn1 -86.5(10)
C9A C8 N1 Zn1 37.3(10)
C10A C8 N1 Zn1 -44.0(11)
C3 C2 N2 C11 -0.4(10)
C1 C2 N2 C11 178.9(6)
C3 C2 N2 Zn1 174.1(5)
C1 C2 N2 Zn1 -6.6(7)
C13 C11 N2 C2 81.7(7)
C12 C11 N2 C2 -155.1(6)
C13 C11 N2 Zn1 -92.4(6)
C12 C11 N2 Zn1 30.8(8)
C21 C15 N3 C22 1.1(11)
C16 C15 N3 C22 178.4(6)
C21 C15 N3 Zn2 -178.5(5)
C16 C15 N3 Zn2 -1.1(8)
C23B C22 N3 C15 105.1(15)
C24B C22 N3 C15 -89.9(11)
C24A C22 N3 C15 -116.8(12)
C23A C22 N3 C15 149.2(8)
C23B C22 N3 Zn2 -75.4(14)
C24B C22 N3 Zn2 89.6(10)
C24A C22 N3 Zn2 62.7(12)
C23A C22 N3 Zn2 -31.2(9)
C17 C16 N4 C25 4.5(10)
C15 C16 N4 C25 -177.6(6)
C17 C16 N4 Zn2 -172.1(5)
C15 C16 N4 Zn2 5.9(7)
C27 C25 N4 C16 153.2(7)
C26 C25 N4 C16 -84.6(8)
C27 C25 N4 Zn2 -30.5(8)
C26 C25 N4 Zn2 91.6(7)
C1 N1 Zn1 C14 -179.9(5)
C8 N1 Zn1 C14 1.0(8)
C1 N1 Zn1 N2 -4.6(5)
C8 N1 Zn1 N2 176.3(6)
C2 N2 Zn1 C14 -178.4(5)
C11 N2 Zn1 C14 -4.0(8)
C2 N2 Zn1 N1 6.2(5)
C11 N2 Zn1 N1 -179.3(5)
C15 N3 Zn2 C28 -176.7(6)
C22 N3 Zn2 C28 3.8(9)
C15 N3 Zn2 N4 3.3(5)
C22 N3 Zn2 N4 -176.2(6)
C16 N4 Zn2 C28 174.9(5)
C25 N4 Zn2 C28 -1.6(7)
C16 N4 Zn2 N3 -5.1(5)
C25 N4 Zn2 N3 178.4(6)
